data_4063505
loop_
_publ_author_name
'Liu, Junhui'
'Zhang, Shaoguang'
'Zhang, Wen-Xiong'
'Xi, Zhenfeng'

_publ_section_title
;
 Star-Shaped Silacyclobutene-Containing \p-Systems: Synthesis and Optical
 Properties
;
_journal_issue 2
_journal_name_full Organometallics
_journal_page_first 413
_journal_page_last 417
_journal_paper_doi 10.1021/om800841s
_journal_volume 28
_journal_year 2009
_chemical_formula_sum 'C52 H54 Si2'
_chemical_formula_weight 735.13
_chemical_name_systematic
; 
 ? 
;
_space_group_IT_number 14
_symmetry_cell_setting monoclinic
_symmetry_space_group_name_Hall '-P 2ybc'
_symmetry_space_group_name_H-M 'P 1 21/c 1'
_atom_sites_solution_hydrogens geom
_atom_sites_solution_primary direct
_atom_sites_solution_secondary difmap
_audit_creation_method SHELXL-97
_cell_angle_alpha 90.00
_cell_angle_beta 97.14(3)
_cell_angle_gamma 90.00
_cell_formula_units_Z 2
_cell_length_a 19.893(4)
_cell_length_b 13.359(3)
_cell_length_c 8.8375(18)
_cell_measurement_reflns_used 21414
_cell_measurement_temperature 298(2)
_cell_measurement_theta_max 27.48
_cell_measurement_theta_min 2.57
_cell_volume 2330.4(9)
_computing_cell_refinement Rapid-AUTO
_computing_data_collection 'Rapid-AUTO (Rigaku,2000)'
_computing_data_reduction 'CrystalStructure (Rigaku/MSC,2000)'
_computing_molecular_graphics 'Siemens SHELXTL V4.2,(Sheldrick,1990)'
_computing_publication_material SHELXL-97,(Sheldrick,1997)
_computing_structure_refinement SHELXL-97,(Sheldrick,1997)
_computing_structure_solution SHELXS-97,(Sheldrick,1997)
_diffrn_ambient_temperature 298(2)
_diffrn_detector_area_resol_mean 10.00
_diffrn_measured_fraction_theta_full 0.998
_diffrn_measured_fraction_theta_max 0.998
_diffrn_measurement_device_type 'Rigaku RAXIS RAPID IP'
_diffrn_measurement_method \W
_diffrn_radiation_monochromator graphite
_diffrn_radiation_source 'fine-focus sealed tube'
_diffrn_radiation_type MoK\a
_diffrn_radiation_wavelength 0.71073
_diffrn_reflns_av_R_equivalents 0.04715668
_diffrn_reflns_av_sigmaI/netI 0.1011
_diffrn_reflns_limit_h_max 25
_diffrn_reflns_limit_h_min -25
_diffrn_reflns_limit_k_max 17
_diffrn_reflns_limit_k_min -17
_diffrn_reflns_limit_l_max 11
_diffrn_reflns_limit_l_min -11
_diffrn_reflns_number 21414
_diffrn_reflns_theta_full 27.48
_diffrn_reflns_theta_max 27.48
_diffrn_reflns_theta_min 2.57
_diffrn_standards_decay_% 0
_diffrn_standards_interval_count 0
_diffrn_standards_interval_time 0
_diffrn_standards_number 0
_exptl_absorpt_coefficient_mu 0.107
_exptl_absorpt_correction_T_max 0.9583
_exptl_absorpt_correction_T_min 0.9384
_exptl_absorpt_correction_type empirical
_exptl_absorpt_process_details
; 
                                  HIGASHI, T. (1995). Abscor-Empirical
                                  Absorption Correction based on Fourier
                                  Series Approximation.
                                  Rigaku Corporation,Tokyo,Japan.
;
_exptl_crystal_density_diffrn 1.048
_exptl_crystal_density_method 'not measured'
_exptl_crystal_description block
_exptl_crystal_F_000 788
_exptl_crystal_size_max 0.60
_exptl_crystal_size_mid 0.50
_exptl_crystal_size_min 0.40
_refine_diff_density_max 0.304
_refine_diff_density_min -0.204
_refine_diff_density_rms 0.047
_refine_ls_extinction_coef 0.0293(18)
_refine_ls_extinction_expression Fc^*^=kFc[1+0.001xFc^2^\l^3^/sin(2\q)]^-1/4^
_refine_ls_extinction_method SHELXL
_refine_ls_goodness_of_fit_ref 0.993
_refine_ls_hydrogen_treatment none
_refine_ls_matrix_type full
_refine_ls_number_parameters 248
_refine_ls_number_reflns 5338
_refine_ls_number_restraints 0
_refine_ls_restrained_S_all 0.993
_refine_ls_R_factor_all 0.1407
_refine_ls_R_factor_gt 0.0573
_refine_ls_shift/su_max 0.004
_refine_ls_shift/su_mean 0.000
_refine_ls_structure_factor_coef Fsqd
_refine_ls_weighting_details 'calc w=1/[\s^2^(Fo^2^)+(0.0480P)^2^+0.0000P] where P=(Fo^2^+2Fc^2^)/3'
_refine_ls_weighting_scheme calc
_refine_ls_wR_factor_gt 0.1284
_refine_ls_wR_factor_ref 0.1413
_reflns_number_gt 2046
_reflns_number_total 5338
_reflns_threshold_expression >2sigma(I)
_cod_data_source_file om800841s_si_002.cif
_cod_data_source_block z8611a
_cod_depositor_comments
;
The following automatic conversions were performed:

'_exptl_absorpt_correction_type' value 'Empirical' changed to
'empirical' according to the built-in table from CIF Core dictionary
named 'cif_core.dic' version 2.4.1 from 2010-06-29.

Automatic conversion script
Id: cif_fix_values 1715 2011-07-08 13:25:40Z adriana 
;
_cod_original_cell_volume 2330.5(8)
_cod_original_sg_symbol_H-M P2(1)/c
_cod_database_code 4063505

loop_
_symmetry_equiv_pos_as_xyz
'x, y, z'
'-x, y+1/2, -z+1/2'
'-x, -y, -z'
'x, -y-1/2, z-1/2'

loop_
_atom_site_label
_atom_site_type_symbol
_atom_site_fract_x
_atom_site_fract_y
_atom_site_fract_z
_atom_site_U_iso_or_equiv
_atom_site_adp_type
_atom_site_occupancy
_atom_site_symmetry_multiplicity
_atom_site_calc_flag
_atom_site_refinement_flags
_atom_site_disorder_assembly
_atom_site_disorder_group
Si1 Si 0.14749(3) 0.52771(6) 0.08903(8) 0.0725(3) Uani 1 1 d . . .
C12 C 0.29942(11) 0.52108(17) 0.0518(3) 0.0580(6) Uani 1 1 d . . .
C8 C 0.23147(12) 0.45007(18) 0.2524(3) 0.0666(7) Uani 1 1 d . . .
H8 H 0.2651 0.4194 0.3189 0.080 Uiso 1 1 calc R . .
C7 C 0.16454(11) 0.45360(18) 0.2675(3) 0.0617(7) Uani 1 1 d . . .
C9 C 0.24094(11) 0.50312(18) 0.1130(3) 0.0616(6) Uani 1 1 d . . .
C13 C 0.29786(12) 0.57137(18) -0.0983(3) 0.0611(6) Uani 1 1 d . . .
C6 C 0.12810(13) 0.40609(19) 0.3828(3) 0.0658(7) Uani 1 1 d . . .
C18 C 0.34795(14) 0.6391(2) -0.1266(3) 0.0767(8) Uani 1 1 d . . .
H18 H 0.3848 0.6504 -0.0529 0.092 Uiso 1 1 calc R . .
C14 C 0.24617(13) 0.5525(2) -0.2152(3) 0.0804(8) Uani 1 1 d . . .
H14 H 0.2134 0.5048 -0.2014 0.096 Uiso 1 1 calc R . .
C5 C 0.16037(15) 0.3496(2) 0.5017(3) 0.0896(9) Uani 1 1 d . . .
H5 H 0.2073 0.3437 0.5130 0.107 Uiso 1 1 calc R . .
C17 C 0.34304(18) 0.6897(2) -0.2649(4) 0.0944(10) Uani 1 1 d . . .
H17 H 0.3761 0.7363 -0.2815 0.113 Uiso 1 1 calc R . .
C1 C 0.05864(14) 0.4140(2) 0.3740(3) 0.0850(9) Uani 1 1 d . . .
H1 H 0.0359 0.4528 0.2966 0.102 Uiso 1 1 calc R . .
C16 C 0.2908(2) 0.6726(3) -0.3762(4) 0.1048(11) Uani 1 1 d . . .
H16 H 0.2880 0.7075 -0.4678 0.126 Uiso 1 1 calc R . .
C3 C 0.0532(2) 0.3127(3) 0.5868(5) 0.1198(14) Uani 1 1 d . . .
H3 H 0.0280 0.2814 0.6549 0.144 Uiso 1 1 calc R . .
C2 C 0.02176(18) 0.3678(3) 0.4731(4) 0.1115(12) Uani 1 1 d . . .
H2 H -0.0251 0.3744 0.4618 0.134 Uiso 1 1 calc R . .
C15 C 0.24276(17) 0.6041(3) -0.3529(3) 0.1003(10) Uani 1 1 d . . .
H15 H 0.2073 0.5915 -0.4294 0.120 Uiso 1 1 calc R . .
C11 C 0.09248(12) 0.4644(3) -0.0679(3) 0.1127(12) Uani 1 1 d . . .
H11A H 0.1113 0.4002 -0.0874 0.169 Uiso 1 1 calc R . .
H11B H 0.0898 0.5047 -0.1584 0.169 Uiso 1 1 calc R . .
H11C H 0.0479 0.4557 -0.0389 0.169 Uiso 1 1 calc R . .
C4 C 0.1236(2) 0.3016(2) 0.6046(4) 0.1160(12) Uani 1 1 d . . .
H4 H 0.1454 0.2630 0.6835 0.139 Uiso 1 1 calc R . .
C10 C 0.12137(15) 0.6594(2) 0.1078(4) 0.1264(13) Uani 1 1 d . . .
H10A H 0.0749 0.6617 0.1269 0.190 Uiso 1 1 calc R . .
H10B H 0.1261 0.6948 0.0151 0.190 Uiso 1 1 calc R . .
H10C H 0.1495 0.6902 0.1911 0.190 Uiso 1 1 calc R . .
C24 C 0.41102(12) 0.4263(2) 0.0564(3) 0.0761(8) Uani 1 1 d . . .
H24A H 0.4489 0.4047 0.1288 0.091 Uiso 1 1 calc R . .
H24B H 0.4291 0.4635 -0.0236 0.091 Uiso 1 1 calc R . .
C21 C 0.44346(11) 0.51413(17) 0.3872(3) 0.0572(6) Uani 1 1 d . . .
C20 C 0.38213(10) 0.52934(18) 0.2772(3) 0.0610(6) Uani 1 1 d . . .
H20 H 0.3492 0.5697 0.3119 0.073 Uiso 1 1 calc R . .
C19 C 0.36659(10) 0.49444(17) 0.1363(3) 0.0565(6) Uani 1 1 d . . .
C22 C 0.43635(11) 0.5056(2) 0.5409(3) 0.0787(8) Uani 1 1 d . . .
H22 H 0.3934 0.5101 0.5715 0.094 Uiso 1 1 calc R . .
C23 C 0.49162(12) 0.4907(2) 0.6498(3) 0.0821(9) Uani 1 1 d . . .
H23 H 0.4846 0.4838 0.7514 0.099 Uiso 1 1 calc R . .
C25 C 0.37346(17) 0.3333(3) -0.0139(4) 0.1459(16) Uani 1 1 d . . .
H25A H 0.3521 0.2985 0.0637 0.175 Uiso 1 1 calc R . .
H25B H 0.3383 0.3540 -0.0937 0.175 Uiso 1 1 calc R . .
C26 C 0.4215(3) 0.2644(3) -0.0790(6) 0.216(2) Uani 1 1 d . . .
H26A H 0.4413 0.2981 -0.1587 0.324 Uiso 1 1 calc R . .
H26B H 0.3976 0.2061 -0.1199 0.324 Uiso 1 1 calc R . .
H26C H 0.4567 0.2447 -0.0003 0.324 Uiso 1 1 calc R . .

loop_
_atom_site_aniso_label
_atom_site_aniso_U_11
_atom_site_aniso_U_22
_atom_site_aniso_U_33
_atom_site_aniso_U_23
_atom_site_aniso_U_13
_atom_site_aniso_U_12
Si1 0.0571(4) 0.0959(6) 0.0649(5) 0.0152(4) 0.0095(3) 0.0032(4)
C12 0.0562(14) 0.0659(16) 0.0524(15) -0.0005(13) 0.0088(11) 0.0006(13)
C8 0.0633(15) 0.0845(19) 0.0509(15) 0.0103(14) 0.0020(12) -0.0019(14)
C7 0.0564(14) 0.0755(17) 0.0540(15) 0.0024(13) 0.0105(11) -0.0042(13)
C9 0.0605(14) 0.0741(17) 0.0494(15) 0.0061(13) 0.0043(11) -0.0042(13)
C13 0.0644(15) 0.0664(16) 0.0554(16) 0.0010(13) 0.0190(13) 0.0047(14)
C6 0.0742(18) 0.0706(17) 0.0551(17) -0.0032(14) 0.0177(14) -0.0069(14)
C18 0.094(2) 0.0680(17) 0.074(2) -0.0061(16) 0.0357(16) -0.0051(16)
C14 0.0880(19) 0.097(2) 0.0574(18) 0.0168(16) 0.0151(15) 0.0012(16)
C5 0.102(2) 0.096(2) 0.074(2) 0.0125(18) 0.0276(18) -0.0051(18)
C17 0.130(3) 0.068(2) 0.096(3) 0.004(2) 0.058(2) -0.008(2)
C1 0.0777(19) 0.100(2) 0.082(2) 0.0026(17) 0.0282(16) -0.0154(17)
C16 0.147(3) 0.091(3) 0.086(3) 0.027(2) 0.051(2) 0.017(2)
C3 0.159(4) 0.106(3) 0.112(3) -0.016(2) 0.085(3) -0.037(3)
C2 0.113(3) 0.121(3) 0.112(3) -0.005(2) 0.058(2) -0.028(2)
C15 0.117(3) 0.123(3) 0.061(2) 0.021(2) 0.0107(18) 0.021(2)
C11 0.0673(16) 0.196(4) 0.0713(19) 0.010(2) -0.0059(14) -0.010(2)
C4 0.181(4) 0.093(2) 0.082(2) 0.0197(19) 0.049(3) -0.003(3)
C10 0.114(2) 0.104(3) 0.168(4) 0.036(2) 0.046(2) 0.026(2)
C24 0.0722(17) 0.088(2) 0.0691(18) -0.0148(16) 0.0137(14) 0.0066(15)
C21 0.0505(13) 0.0658(16) 0.0570(16) -0.0073(13) 0.0136(11) 0.0015(12)
C20 0.0515(13) 0.0692(17) 0.0635(17) -0.0041(14) 0.0122(12) 0.0054(12)
C19 0.0519(13) 0.0609(15) 0.0582(16) -0.0036(13) 0.0133(12) -0.0010(12)
C22 0.0523(14) 0.121(2) 0.0654(18) -0.0170(17) 0.0186(13) 0.0059(15)
C23 0.0642(15) 0.133(3) 0.0517(16) -0.0090(17) 0.0163(13) -0.0018(17)
C25 0.155(3) 0.126(3) 0.149(4) -0.077(3) -0.011(3) 0.051(3)
C26 0.340(7) 0.131(4) 0.179(5) -0.046(3) 0.040(4) 0.034(4)

loop_
_atom_type_symbol
_atom_type_description
_atom_type_scat_dispersion_real
_atom_type_scat_dispersion_imag
_atom_type_scat_source
C C 0.0033 0.0016 'International Tables Vol C Tables 4.2.6.8 and 6.1.1.4'
H H 0.0000 0.0000 'International Tables Vol C Tables 4.2.6.8 and 6.1.1.4'
Si Si 0.0817 0.0704 'International Tables Vol C Tables 4.2.6.8 and 6.1.1.4'

loop_
_geom_angle_atom_site_label_1
_geom_angle_atom_site_label_2
_geom_angle_atom_site_label_3
_geom_angle
_geom_angle_site_symmetry_1
_geom_angle_site_symmetry_3
_geom_angle_publ_flag
C10 Si1 C7 117.07(14) . . ?
C10 Si1 C11 110.72(16) . . ?
C7 Si1 C11 114.79(14) . . ?
C10 Si1 C9 116.29(13) . . ?
C7 Si1 C9 74.73(10) . . ?
C11 Si1 C9 119.22(13) . . ?
C9 C12 C13 120.7(2) . . ?
C9 C12 C19 121.0(2) . . ?
C13 C12 C19 118.28(19) . . ?
C7 C8 C9 107.4(2) . . ?
C7 C8 H8 126.3 . . ?
C9 C8 H8 126.3 . . ?
C8 C7 C6 129.1(2) . . ?
C8 C7 Si1 90.73(16) . . ?
C6 C7 Si1 140.07(18) . . ?
C12 C9 C8 128.9(2) . . ?
C12 C9 Si1 143.87(19) . . ?
C8 C9 Si1 87.13(14) . . ?
C14 C13 C18 117.8(2) . . ?
C14 C13 C12 121.0(2) . . ?
C18 C13 C12 121.3(2) . . ?
C1 C6 C5 116.8(2) . . ?
C1 C6 C7 120.5(2) . . ?
C5 C6 C7 122.7(2) . . ?
C17 C18 C13 120.1(3) . . ?
C17 C18 H18 120.0 . . ?
C13 C18 H18 120.0 . . ?
C13 C14 C15 120.8(3) . . ?
C13 C14 H14 119.6 . . ?
C15 C14 H14 119.6 . . ?
C6 C5 C4 121.0(3) . . ?
C6 C5 H5 119.5 . . ?
C4 C5 H5 119.5 . . ?
C16 C17 C18 121.2(3) . . ?
C16 C17 H17 119.4 . . ?
C18 C17 H17 119.4 . . ?
C2 C1 C6 123.2(3) . . ?
C2 C1 H1 118.4 . . ?
C6 C1 H1 118.4 . . ?
C17 C16 C15 119.5(3) . . ?
C17 C16 H16 120.2 . . ?
C15 C16 H16 120.2 . . ?
C2 C3 C4 120.8(3) . . ?
C2 C3 H3 119.6 . . ?
C4 C3 H3 119.6 . . ?
C3 C2 C1 119.6(4) . . ?
C3 C2 H2 120.2 . . ?
C1 C2 H2 120.2 . . ?
C16 C15 C14 120.5(3) . . ?
C16 C15 H15 119.7 . . ?
C14 C15 H15 119.7 . . ?
Si1 C11 H11A 109.5 . . ?
Si1 C11 H11B 109.5 . . ?
H11A C11 H11B 109.5 . . ?
Si1 C11 H11C 109.5 . . ?
H11A C11 H11C 109.5 . . ?
H11B C11 H11C 109.5 . . ?
C5 C4 C3 118.6(3) . . ?
C5 C4 H4 120.7 . . ?
C3 C4 H4 120.7 . . ?
Si1 C10 H10A 109.5 . . ?
Si1 C10 H10B 109.5 . . ?
H10A C10 H10B 109.5 . . ?
Si1 C10 H10C 109.5 . . ?
H10A C10 H10C 109.5 . . ?
H10B C10 H10C 109.5 . . ?
C19 C24 C25 113.2(2) . . ?
C19 C24 H24A 108.9 . . ?
C25 C24 H24A 108.9 . . ?
C19 C24 H24B 108.9 . . ?
C25 C24 H24B 108.9 . . ?
H24A C24 H24B 107.8 . . ?
C23 C21 C22 116.3(2) 3_666 . ?
C23 C21 C20 125.0(2) 3_666 . ?
C22 C21 C20 118.7(2) . . ?
C19 C20 C21 130.2(2) . . ?
C19 C20 H20 114.9 . . ?
C21 C20 H20 114.9 . . ?
C20 C19 C12 118.4(2) . . ?
C20 C19 C24 124.7(2) . . ?
C12 C19 C24 116.9(2) . . ?
C23 C22 C21 121.6(2) . . ?
C23 C22 H22 119.2 . . ?
C21 C22 H22 119.2 . . ?
C21 C23 C22 122.1(2) 3_666 . ?
C21 C23 H23 119.0 3_666 . ?
C22 C23 H23 119.0 . . ?
C26 C25 C24 110.5(3) . . ?
C26 C25 H25A 109.5 . . ?
C24 C25 H25A 109.5 . . ?
C26 C25 H25B 109.5 . . ?
C24 C25 H25B 109.5 . . ?
H25A C25 H25B 108.1 . . ?
C25 C26 H26A 109.5 . . ?
C25 C26 H26B 109.5 . . ?
H26A C26 H26B 109.5 . . ?
C25 C26 H26C 109.5 . . ?
H26A C26 H26C 109.5 . . ?
H26B C26 H26C 109.5 . . ?

loop_
_geom_bond_atom_site_label_1
_geom_bond_atom_site_label_2
_geom_bond_distance
_geom_bond_site_symmetry_2
_geom_bond_publ_flag
Si1 C10 1.848(3) . ?
Si1 C7 1.857(2) . ?
Si1 C11 1.860(3) . ?
Si1 C9 1.874(2) . ?
C12 C9 1.364(3) . ?
C12 C13 1.484(3) . ?
C12 C19 1.491(3) . ?
C8 C7 1.355(3) . ?
C8 C9 1.453(3) . ?
C8 H8 0.9300 . ?
C7 C6 1.466(3) . ?
C13 C14 1.387(3) . ?
C13 C18 1.391(3) . ?
C6 C1 1.378(3) . ?
C6 C5 1.385(3) . ?
C18 C17 1.390(4) . ?
C18 H18 0.9300 . ?
C14 C15 1.393(4) . ?
C14 H14 0.9300 . ?
C5 C4 1.392(4) . ?
C5 H5 0.9300 . ?
C17 C16 1.358(4) . ?
C17 H17 0.9300 . ?
C1 C2 1.358(4) . ?
C1 H1 0.9300 . ?
C16 C15 1.358(4) . ?
C16 H16 0.9300 . ?
C3 C2 1.337(4) . ?
C3 C4 1.397(4) . ?
C3 H3 0.9300 . ?
C2 H2 0.9300 . ?
C15 H15 0.9300 . ?
C11 H11A 0.9600 . ?
C11 H11B 0.9600 . ?
C11 H11C 0.9600 . ?
C4 H4 0.9300 . ?
C10 H10A 0.9600 . ?
C10 H10B 0.9600 . ?
C10 H10C 0.9600 . ?
C24 C19 1.505(3) . ?
C24 C25 1.540(4) . ?
C24 H24A 0.9700 . ?
C24 H24B 0.9700 . ?
C21 C23 1.373(3) 3_666 ?
C21 C22 1.388(3) . ?
C21 C20 1.477(3) . ?
C20 C19 1.330(3) . ?
C20 H20 0.9300 . ?
C22 C23 1.382(3) . ?
C22 H22 0.9300 . ?
C23 C21 1.373(3) 3_666 ?
C23 H23 0.9300 . ?
C25 C26 1.493(5) . ?
C25 H25A 0.9700 . ?
C25 H25B 0.9700 . ?
C26 H26A 0.9600 . ?
C26 H26B 0.9600 . ?
C26 H26C 0.9600 . ?
